data_7022704
loop_
_publ_author_name
'Kirakci, Kaplan'
'Kub\'at, Pavel'
'Langmaier, Jan'
'Pol\'ivka, Tom\'a\<s'
'Fuciman, Marcel'
'Fejfarov\'a, Karla'
'Lang, Kamil'

_publ_section_title
;
 A comparative study of the redox and excited state properties of
 (nBu4N)2[Mo6X14] and (nBu4N)2[Mo6X8(CF3COO)6] (X = Cl, Br, or I).
;
_journal_issue 19
_journal_name_full 'Dalton transactions (Cambridge, England : 2003)'
_journal_page_first 7224
_journal_page_last 7232
_journal_paper_doi 10.1039/c3dt32863e
_journal_volume 42
_journal_year 2013
_chemical_formula_moiety 'C12 Br8 F18 Mo6 O12, 2(C16 H36 N)'
_chemical_formula_sum 'C44 H72 Br8 F18 Mo6 N2 O12'
_chemical_formula_weight 2377.88
_chemical_name_systematic
;
Bis(tetra-n-butylammonium) octakis(m3-bromo)-
hexakis(trifluoroacetato)-hexa-molybdenum
;
_space_group_IT_number 2
_symmetry_cell_setting triclinic
_symmetry_Int_Tables_number 2
_symmetry_space_group_name_Hall '-P 1'
_symmetry_space_group_name_H-M 'P -1'
_cell_angle_alpha 75.211(1)
_cell_angle_beta 76.710(1)
_cell_angle_gamma 78.358(2)
_cell_formula_units_Z 2
_cell_length_a 11.7942(1)
_cell_length_b 13.4042(2)
_cell_length_c 24.0538(3)
_cell_measurement_reflns_used 39737
_cell_measurement_temperature 120
_cell_measurement_theta_max 29.64
_cell_measurement_theta_min 2.88
_cell_volume 3536.64(8)
_computing_cell_refinement CrysalisPro
_computing_data_collection
;
CrysAlisPro (Agilent Technologies, 2010)
;
_computing_data_reduction CrysalisPro
_computing_molecular_graphics 'Diamond (Brandenburg & Putz, 2005)'
_computing_publication_material Jana2006
_computing_structure_refinement 'Jana2006 (Pet\<r\'i\<cek, Du\<sek & Palatinus, 2006)'
_computing_structure_solution 'SIR2002 (Burla et al., 2003)'
_diffrn_ambient_temperature 120
_diffrn_detector_area_resol_mean 10.3784
_diffrn_measured_fraction_theta_full 0.98
_diffrn_measured_fraction_theta_max 0.91
_diffrn_measurement_device 'four-cycle diffractometer'
_diffrn_measurement_device_type 'Goniometer Xcalibur, detector: Atlas (Gemini ultra Cu)'
_diffrn_measurement_method 'Rotation method data acquisition using \w scans'
_diffrn_radiation_monochromator graphite
_diffrn_radiation_source 'Enhance (Mo) X-ray Source'
_diffrn_radiation_type 'Mo K\a'
_diffrn_radiation_wavelength 0.7107
_diffrn_reflns_av_R_equivalents 0.0288
_diffrn_reflns_av_sigmaI/netI 0.026
_diffrn_reflns_limit_h_max 16
_diffrn_reflns_limit_h_min -15
_diffrn_reflns_limit_k_max 18
_diffrn_reflns_limit_k_min -18
_diffrn_reflns_limit_l_max 33
_diffrn_reflns_limit_l_min -33
_diffrn_reflns_number 88957
_diffrn_reflns_reduction_process
;
Integration of the CCD images was done by program CrysAlisPro
(Agilent Technologies, 2010). The same program was used for indexing of the
crystal shape and absorption correction.
;
_diffrn_reflns_theta_full 28.39
_diffrn_reflns_theta_max 29.7
_diffrn_reflns_theta_min 2.89
_diffrn_standards_number 0
_exptl_absorpt_coefficient_mu 5.650
_exptl_absorpt_correction_T_max 1
_exptl_absorpt_correction_T_min 0.582
_exptl_absorpt_correction_type multi-scan
_exptl_absorpt_process_details
;
CrysAlisPro (Agilent Technologies, 2010)
Empirical absorption correction using spherical harmonics,
implemented in SCALE3 ABSPACK scaling algorithm.
;
_exptl_crystal_colour orange
_exptl_crystal_density_diffrn 2.233
_exptl_crystal_density_method 'not measured'
_exptl_crystal_description prism
_exptl_crystal_F_000 2280
_exptl_crystal_size_max 0.374
_exptl_crystal_size_mid 0.276
_exptl_crystal_size_min 0.197
_refine_diff_density_max 1.00
_refine_diff_density_min -1.02
_refine_ls_extinction_method none
_refine_ls_goodness_of_fit_all 1.33
_refine_ls_goodness_of_fit_gt 1.41
_refine_ls_goodness_of_fit_ref 1.33
_refine_ls_hydrogen_treatment constr
_refine_ls_number_constraints 365
_refine_ls_number_parameters 620
_refine_ls_number_reflns 18342
_refine_ls_number_restraints 2
_refine_ls_R_factor_all 0.0462
_refine_ls_R_factor_gt 0.0301
_refine_ls_shift/su_max 0.0196
_refine_ls_shift/su_mean 0.0004
_refine_ls_structure_factor_coef Fsqd
_refine_ls_weighting_details w=1/(\s^2^(I)+0.0016I^2^)
_refine_ls_weighting_scheme sigma
_refine_ls_wR_factor_all 0.0892
_refine_ls_wR_factor_gt 0.0826
_refine_ls_wR_factor_ref 0.0892
_reflns_number_gt 14164
_reflns_number_total 18342
_reflns_threshold_expression I>3\s(I)
_cod_data_source_file c3dt32863e.txt
_cod_data_source_block I
_cod_database_code 7022704

loop_
_symmetry_equiv_pos_site_id
_symmetry_equiv_pos_as_xyz
1 x,y,z
2 -x,-y,-z

loop_
_atom_site_label
_atom_site_type_symbol
_atom_site_fract_x
_atom_site_fract_y
_atom_site_fract_z
_atom_site_adp_type
_atom_site_U_iso_or_equiv
_atom_site_symmetry_multiplicity
_atom_site_occupancy
_atom_site_calc_flag
_atom_site_refinement_flags
Mo1 Mo 0.54005(2) 0.06724(2) 0.049594(11) Uani 0.01616(9) 2 1 d .
Mo2 Mo 0.34198(2) 0.04928(2) 0.023645(11) Uani 0.01647(9) 2 1 d .
Mo3 Mo 0.48754(2) -0.11826(2) 0.059728(11) Uani 0.01619(9) 2 1 d .
Mo4 Mo 1.12888(2) 0.06996(2) 0.477438(12) Uani 0.02071(10) 2 1 d .
Mo5 Mo 0.91830(2) 0.10628(2) 0.451137(12) Uani 0.02094(10) 2 1 d .
Mo6 Mo 1.05886(2) -0.06867(2) 0.439152(12) Uani 0.02131(10) 2 1 d .
Br1 Br 0.31580(3) 0.09966(2) -0.084717(14) Uani 0.02068(11) 2 1 d .
Br2 Br 0.39632(3) 0.23206(2) 0.013615(14) Uani 0.02040(10) 2 1 d .
Br3 Br 0.37070(3) -0.00231(3) 0.131759(13) Uani 0.02115(11) 2 1 d .
Br4 Br 0.29127(3) -0.13496(2) 0.033557(14) Uani 0.02022(10) 2 1 d .
Br5 Br 1.15065(3) 0.03318(3) 0.585803(14) Uani 0.02548(12) 2 1 d .
Br6 Br 1.26634(3) -0.10515(3) 0.465864(14) Uani 0.02530(12) 2 1 d .
Br7 Br 0.98886(3) 0.24225(3) 0.489553(15) Uani 0.02708(12) 2 1 d .
Br8 Br 1.10445(3) 0.10749(3) 0.369024(14) Uani 0.02606(12) 2 1 d .
O1 O 0.59597(19) 0.13820(18) 0.10551(10) Uani 0.0243(8) 2 1 d .
O2 O 0.4319(2) 0.2365(2) 0.14255(11) Uani 0.0346(10) 2 1 d .
O3 O 0.15823(19) 0.09288(18) 0.04971(10) Uani 0.0266(8) 2 1 d .
O4 O 0.1142(3) 0.2653(2) 0.02687(16) Uani 0.0582(14) 2 1 d .
O5 O 0.47236(20) -0.25869(17) 0.12322(9) Uani 0.0225(8) 2 1 d .
O6 O 0.5338(2) -0.23819(19) 0.20101(10) Uani 0.0293(9) 2 1 d .
O7 O 1.2846(2) 0.1369(2) 0.45030(10) Uani 0.0288(9) 2 1 d .
O8 O 1.2620(3) 0.2661(3) 0.49770(15) Uani 0.0614(15) 2 1 d .
O9 O 0.8165(2) 0.2195(2) 0.39595(10) Uani 0.0309(9) 2 1 d .
O10 O 0.9358(2) 0.3325(2) 0.34080(12) Uani 0.0431(11) 2 1 d .
O11 O 1.1450(2) -0.1421(2) 0.36932(11) Uani 0.0344(10) 2 1 d .
O12 O 1.0064(3) -0.2029(3) 0.34429(15) Uani 0.0603(15) 2 1 d .
N1 N 0.6935(3) 0.7244(2) 0.33377(12) Uani 0.0286(11) 2 1 d .
N2 N 0.1239(2) 0.4054(2) 0.16270(12) Uani 0.0274(10) 2 1 d .
C13 C 0.6371(4) 0.8336(3) 0.34130(16) Uani 0.0376(15) 2 1 d .
C14 C 0.5445(4) 0.8876(3) 0.30532(17) Uani 0.0368(15) 2 1 d .
C15 C 0.4937(4) 0.9947(3) 0.31785(18) Uani 0.0492(18) 2 1 d .
C16 C 0.3978(4) 1.0500(3) 0.2837(2) Uani 0.064(2) 2 1 d .
C17 C 0.7542(3) 0.7252(3) 0.27095(15) Uani 0.0289(13) 2 1 d .
C18 C 0.8451(3) 0.7987(3) 0.24480(17) Uani 0.0381(15) 2 1 d .
C19 C 0.9170(4) 0.7738(4) 0.18797(18) Uani 0.0460(17) 2 1 d .
C20 C 0.9966(5) 0.8524(5) 0.1542(2) Uani 0.066(2) 2 1 d .
C21 C 0.7923(8) 0.6687(8) 0.3696(4) Uiso 0.0273(11) 2 0.381(5) d .
C21x C 0.7717(5) 0.6956(5) 0.3787(3) Uiso 0.0273(11) 2 0.619(5) d .
C22 C 0.8661(9) 0.5628(9) 0.3616(5) Uiso 0.0346(13) 2 0.381(5) d .
C22x C 0.8645(6) 0.6021(5) 0.3712(3) Uiso 0.0346(13) 2 0.6192 d .
C23 C 0.9300(9) 0.5108(9) 0.4107(4) Uiso 0.0378(13) 2 0.381(5) d .
C23x C 0.9261(6) 0.5683(5) 0.4240(3) Uiso 0.0378(13) 2 0.6192 d .
C24x C 1.0466(6) 0.5065(6) 0.4113(3) Uiso 0.0407(14) 2 0.619(5) d .
C24 C 1.0251(10) 0.5659(10) 0.4152(5) Uiso 0.0407(14) 2 0.381(5) d .
C25 C 0.6006(3) 0.6539(3) 0.34763(16) Uani 0.0298(13) 2 1 d .
C26 C 0.5135(3) 0.6517(3) 0.40542(17) Uani 0.0370(15) 2 1 d .
C27 C 0.4412(3) 0.5646(3) 0.41669(19) Uani 0.0425(16) 2 1 d .
C28 C 0.3386(4) 0.5686(4) 0.4675(2) Uani 0.059(2) 2 1 d .
C29 C 0.1326(4) 0.4210(3) 0.22193(15) Uani 0.0354(14) 2 1 d .
C30 C 0.2426(4) 0.3678(3) 0.24481(16) Uani 0.0406(16) 2 1 d .
C31 C 0.2387(5) 0.3950(4) 0.30313(17) Uani 0.0527(19) 2 1 d .
C32 C 0.3468(6) 0.3520(4) 0.32803(20) Uani 0.073(3) 2 1 d .
C33 C 0.1310(3) 0.2903(3) 0.16410(15) Uani 0.0270(12) 2 1 d .
C34 C 0.0311(3) 0.2371(3) 0.20481(16) Uani 0.0293(13) 2 1 d .
C35 C 0.0603(3) 0.1196(3) 0.21200(15) Uani 0.0283(13) 2 1 d .
C36 C -0.0428(3) 0.0652(3) 0.24790(17) Uani 0.0374(15) 2 1 d .
C37 C 0.0064(3) 0.4668(3) 0.14933(17) Uani 0.0343(13) 2 1 d .
C38 C -0.0169(3) 0.4736(3) 0.08850(19) Uani 0.0404(16) 2 1 d .
C39 C -0.1498(4) 0.5088(3) 0.0861(2) Uani 0.0520(19) 2 1 d .
C40 C -0.1996(4) 0.6084(4) 0.1062(2) Uani 0.060(2) 2 1 d .
C41 C 0.2257(3) 0.4419(3) 0.11557(14) Uani 0.0238(11) 2 1 d .
C42 C 0.2423(3) 0.5543(3) 0.10720(15) Uani 0.0294(13) 2 1 d .
C43 C 0.3564(3) 0.5745(3) 0.06390(16) Uani 0.0308(13) 2 1 d .
C44 C 0.3525(3) 0.5777(3) 0.00124(17) Uani 0.0404(15) 2 1 d .
H13a H 0.604826 0.83183 0.381929 Uiso 0.0451 2 1 calc R
H13b H 0.697334 0.876541 0.333743 Uiso 0.0451 2 1 calc R
H14a H 0.578646 0.894612 0.264493 Uiso 0.0441 2 1 calc R
H14b H 0.482551 0.846033 0.314187 Uiso 0.0441 2 1 calc R
H15a H 0.555489 1.03652 0.308535 Uiso 0.059 2 1 calc R
H15b H 0.462695 0.987933 0.358977 Uiso 0.059 2 1 calc R
H16a H 0.362791 1.114004 0.295816 Uiso 0.0962 2 1 calc R
H16b H 0.431108 1.065015 0.242645 Uiso 0.0962 2 1 calc R
H16c H 0.338677 1.006058 0.290892 Uiso 0.0962 2 1 calc R
H17a H 0.695979 0.740178 0.246662 Uiso 0.0347 2 1 calc R
H17b H 0.789918 0.655475 0.267478 Uiso 0.0347 2 1 calc R
H18a H 0.805645 0.869464 0.237576 Uiso 0.0457 2 1 calc R
H18b H 0.896333 0.790897 0.271886 Uiso 0.0457 2 1 calc R
H19a H 0.865135 0.767925 0.16387 Uiso 0.0552 2 1 calc R
H19b H 0.963114 0.705775 0.195784 Uiso 0.0552 2 1 calc R
H20a H 1.042478 0.830036 0.119854 Uiso 0.0997 2 1 calc R
H20b H 0.949739 0.919013 0.142873 Uiso 0.0997 2 1 calc R
H20c H 1.048221 0.85847 0.178349 Uiso 0.0997 2 1 calc R
H21a H 0.8438 0.717153 0.3675 Uiso 0.0327 2 0.381(5) calc R
H21b H 0.761918 0.665938 0.41047 Uiso 0.0327 2 0.381(5) calc R
H21xa H 0.809065 0.754108 0.376687 Uiso 0.0327 2 0.6192 calc R
H21xb H 0.724333 0.682056 0.417239 Uiso 0.0327 2 0.6192 calc R
H22a H 0.81585 0.517634 0.358052 Uiso 0.0415 2 0.381(5) calc R
H22b H 0.921807 0.572651 0.325395 Uiso 0.0415 2 0.381(5) calc R
H22xa H 0.921235 0.620296 0.336093 Uiso 0.0415 2 0.6192 calc R
H22xb H 0.82791 0.545886 0.368812 Uiso 0.0415 2 0.6192 calc R
H23a H 0.874445 0.502078 0.447069 Uiso 0.0454 2 0.381(5) calc R
H23b H 0.962736 0.440447 0.407403 Uiso 0.0454 2 0.381(5) calc R
H23xa H 0.931973 0.628889 0.436906 Uiso 0.0454 2 0.6192 calc R
H23xb H 0.878225 0.527944 0.456198 Uiso 0.0454 2 0.6192 calc R
H24xa H 1.081098 0.487776 0.445742 Uiso 0.061 2 0.6192 calc R
H24xb H 1.040403 0.44438 0.40006 Uiso 0.061 2 0.6192 calc R
H24xc H 1.095446 0.547903 0.38004 Uiso 0.061 2 0.6192 calc R
H24a H 1.081303 0.573549 0.379138 Uiso 0.061 2 0.381(5) calc R
H24b H 0.990923 0.633555 0.422817 Uiso 0.061 2 0.381(5) calc R
H24c H 1.063929 0.525828 0.446646 Uiso 0.061 2 0.381(5) calc R
H25a H 0.638111 0.584112 0.345386 Uiso 0.0358 2 1 calc R
H25b H 0.558143 0.67064 0.316022 Uiso 0.0358 2 1 calc R
H26a H 0.462009 0.717302 0.403635 Uiso 0.0444 2 1 calc R
H26b H 0.555835 0.640222 0.436689 Uiso 0.0444 2 1 calc R
H27a H 0.491129 0.498378 0.42384 Uiso 0.051 2 1 calc R
H27b H 0.412503 0.567429 0.38198 Uiso 0.051 2 1 calc R
H28a H 0.298604 0.50989 0.473837 Uiso 0.0891 2 1 calc R
H28b H 0.367273 0.566465 0.502104 Uiso 0.0891 2 1 calc R
H28c H 0.284929 0.632091 0.458739 Uiso 0.0891 2 1 calc R
H29a H 0.122193 0.49435 0.220852 Uiso 0.0425 2 1 calc R
H29b H 0.064978 0.400465 0.250361 Uiso 0.0425 2 1 calc R
H30a H 0.310113 0.390907 0.217187 Uiso 0.0487 2 1 calc R
H30b H 0.248078 0.293634 0.250356 Uiso 0.0487 2 1 calc R
H31a H 0.223831 0.469447 0.298594 Uiso 0.0633 2 1 calc R
H31b H 0.171723 0.371227 0.330871 Uiso 0.0633 2 1 calc R
H32a H 0.337684 0.371722 0.36467 Uiso 0.1102 2 1 calc R
H32b H 0.359627 0.277288 0.334263 Uiso 0.1102 2 1 calc R
H32c H 0.413061 0.379233 0.301318 Uiso 0.1102 2 1 calc R
H33a H 0.204991 0.253082 0.173702 Uiso 0.0323 2 1 calc R
H33b H 0.136981 0.281335 0.125136 Uiso 0.0323 2 1 calc R
H34a H 0.017693 0.254432 0.24237 Uiso 0.0351 2 1 calc R
H34b H -0.039844 0.261944 0.189122 Uiso 0.0351 2 1 calc R
H35a H 0.127464 0.094035 0.230661 Uiso 0.0339 2 1 calc R
H35b H 0.08175 0.102624 0.17413 Uiso 0.0339 2 1 calc R
H36a H -0.018737 -0.008993 0.254972 Uiso 0.0561 2 1 calc R
H36b H -0.06822 0.08645 0.284588 Uiso 0.0561 2 1 calc R
H36c H -0.106669 0.083969 0.226811 Uiso 0.0561 2 1 calc R
H37a H -0.056542 0.438935 0.178503 Uiso 0.0412 2 1 calc R
H37b H -0.001854 0.535899 0.155774 Uiso 0.0412 2 1 calc R
H38a H 0.008285 0.406582 0.078513 Uiso 0.0485 2 1 calc R
H38b H 0.028308 0.522271 0.060138 Uiso 0.0485 2 1 calc R
H39a H -0.161334 0.516689 0.046934 Uiso 0.0624 2 1 calc R
H39b H -0.193563 0.454558 0.109569 Uiso 0.0624 2 1 calc R
H40a H -0.282777 0.623548 0.106397 Uiso 0.0907 2 1 calc R
H40b H -0.186142 0.601125 0.145004 Uiso 0.0907 2 1 calc R
H40c H -0.161824 0.664322 0.080044 Uiso 0.0907 2 1 calc R
H41a H 0.297459 0.396517 0.122714 Uiso 0.0286 2 1 calc R
H41b H 0.218501 0.429613 0.078995 Uiso 0.0286 2 1 calc R
H42a H 0.24613 0.567374 0.144108 Uiso 0.0353 2 1 calc R
H42b H 0.176986 0.600054 0.092341 Uiso 0.0353 2 1 calc R
H43a H 0.377439 0.638689 0.066243 Uiso 0.037 2 1 calc R
H43b H 0.420225 0.52255 0.075985 Uiso 0.037 2 1 calc R
H44a H 0.422115 0.601548 -0.023889 Uiso 0.0605 2 1 calc R
H44b H 0.348638 0.509003 -0.002662 Uiso 0.0605 2 1 calc R
H44c H 0.284088 0.624571 -0.009606 Uiso 0.0605 2 1 calc R
F1a F 0.67448(19) 0.14562(15) 0.20085(10) Uani 0.0622(6) 2 1 d .
F2a F 0.5446(3) 0.2752(2) 0.21524(17) Uani 0.0614(6) 2 1 d .
F3a F 0.6833(3) 0.2923(2) 0.14089(15) Uani 0.0632(6) 2 1 d .
C1a C 0.5354(3) 0.1999(3) 0.13759(16) Uani 0.0269(5) 2 1 d .
C2a C 0.6101(3) 0.2287(2) 0.17398(15) Uani 0.0347(6) 2 1 d .
F1b F -0.08583(19) 0.1402(3) 0.10427(16) Uani 0.0622(6) 2 0.638(3) d .
F2b F -0.0481(3) 0.0822(4) 0.02700(19) Uani 0.0614(6) 2 0.638(3) d .
F3b F -0.1021(4) 0.2449(4) 0.02260(19) Uani 0.0632(6) 2 0.638(3) d .
C1b C 0.0916(4) 0.1769(4) 0.0382(2) Uani 0.0269(6) 2 1.000(3) d .
C2b C -0.0373(3) 0.1609(4) 0.04801(19) Uani 0.0347(7) 2 0.638(3) d .
F1c F -0.10512(19) 0.2268(3) 0.08442(16) Uani 0.0622(6) 2 0.362(3) d .
F2c F -0.0687(4) 0.0832(4) 0.0577(2) Uani 0.0614(6) 2 0.362(3) d .
F3c F -0.0762(4) 0.2262(4) -0.00610(19) Uani 0.0632(6) 2 0.362(3) d .
C2c C -0.0408(3) 0.1782(4) 0.04353(19) Uani 0.0347(7) 2 0.362(3) d .
F1d F 0.5380(3) -0.46444(14) 0.16466(17) Uani 0.0622(7) 2 1 d .
F2d F 0.3746(4) -0.4147(3) 0.2156(2) Uani 0.0614(7) 2 1 d .
F3d F 0.5325(4) -0.4378(3) 0.2488(2) Uani 0.0632(7) 2 1 d .
C1d C 0.5021(4) -0.2881(3) 0.1738(2) Uani 0.0269(6) 2 1 d .
C2d C 0.4865(4) -0.4023(3) 0.2010(2) Uani 0.0347(8) 2 1 d .
F1e F 1.49043(19) 0.2770(3) 0.46138(17) Uani 0.0622(7) 2 0.798(7) d .
F2e F 1.5100(4) 0.1546(4) 0.4175(2) Uani 0.0614(7) 2 0.798(7) d .
F3e F 1.4854(4) 0.1211(3) 0.5105(2) Uani 0.0632(7) 2 0.798(7) d .
C1e C 1.3183(4) 0.2044(4) 0.4691(2) Uani 0.0269(6) 2 1.000(7) d .
C2e C 1.4523(3) 0.1890(3) 0.4646(2) Uani 0.0347(7) 2 0.798(7) d .
F1f F 1.49942(19) 0.2616(3) 0.46309(17) Uani 0.0622(7) 2 0.202(7) d .
F2f F 1.4903(4) 0.1893(4) 0.3960(2) Uani 0.0614(7) 2 0.202(7) d .
F3f F 1.5000(4) 0.0976(3) 0.4817(2) Uani 0.0632(7) 2 0.202(7) d .
C2f C 1.4533(3) 0.1879(3) 0.4523(2) Uani 0.0347(8) 2 0.202(7) d .
F1g F 0.7267(3) 0.2831(3) 0.29029(15) Uani 0.0622(6) 2 0.67(3) d .
F2g F 0.7804(4) 0.4298(4) 0.2779(2) Uani 0.0614(7) 2 0.67(3) d .
F3g F 0.6496(4) 0.3791(4) 0.35140(19) Uani 0.0632(6) 2 0.67(3) d .
C1g C 0.8452(4) 0.2964(4) 0.3548(2) Uani 0.0269(6) 2 1.00(3) d .
C2g C 0.7496(4) 0.3477(4) 0.31826(18) Uani 0.0347(7) 2 0.67(3) d .
F1h F 0.7075(3) 0.2589(3) 0.30780(15) Uani 0.0622(6) 2 0.33(3) d .
F2h F 0.7713(4) 0.4029(4) 0.2719(2) Uani 0.0614(7) 2 0.33(3) d .
F3h F 0.6503(4) 0.3825(4) 0.35310(19) Uani 0.0632(6) 2 0.33(3) d .
C2h C 0.7426(4) 0.3357(4) 0.32159(18) Uani 0.0347(7) 2 0.33(3) d .
F1i F 1.2960(2) -0.2803(3) 0.31208(16) Uani 0.0622(7) 2 1 d .
F2i F 1.2367(3) -0.1492(3) 0.2496(2) Uani 0.0614(7) 2 1 d .
F3i F 1.1630(3) -0.2891(4) 0.2677(2) Uani 0.0632(7) 2 1 d .
C1i C 1.1050(3) -0.1891(4) 0.3400(2) Uani 0.0269(6) 2 1 d .
C2i C 1.2010(3) -0.2272(3) 0.2918(2) Uani 0.0347(7) 2 1 d .

loop_
_atom_site_aniso_label
_atom_site_aniso_type_symbol
_atom_site_aniso_U_11
_atom_site_aniso_U_22
_atom_site_aniso_U_33
_atom_site_aniso_U_12
_atom_site_aniso_U_13
_atom_site_aniso_U_23
Mo1 Mo 0.01408(12) 0.01621(13) 0.01866(13) -0.00168(10) -0.00557(10) -0.00292(11)
Mo2 Mo 0.01225(12) 0.01671(13) 0.02007(14) -0.00071(10) -0.00469(10) -0.00303(11)
Mo3 Mo 0.01465(13) 0.01546(13) 0.01824(13) -0.00181(10) -0.00582(10) -0.00121(11)
Mo4 Mo 0.01382(13) 0.03153(16) 0.01902(14) -0.00805(11) -0.00177(11) -0.00714(12)
Mo5 Mo 0.01467(13) 0.03090(16) 0.01866(14) -0.00633(11) -0.00272(11) -0.00605(12)
Mo6 Mo 0.01492(13) 0.03302(17) 0.01873(14) -0.00680(11) -0.00159(11) -0.00945(12)
Br1 Br 0.01777(15) 0.02071(16) 0.02410(16) -0.00075(12) -0.01037(12) -0.00182(13)
Br2 Br 0.01916(15) 0.01675(15) 0.02556(16) 0.00033(12) -0.00720(12) -0.00482(13)
Br3 Br 0.01959(15) 0.02368(17) 0.01929(15) -0.00323(12) -0.00248(12) -0.00426(13)
Br4 Br 0.01589(15) 0.02055(16) 0.02480(16) -0.00532(12) -0.00565(12) -0.00238(13)
Br5 Br 0.01886(16) 0.0403(2) 0.02206(16) -0.00947(14) -0.00503(13) -0.01034(15)
Br6 Br 0.01427(15) 0.0378(2) 0.02502(17) -0.00481(13) -0.00162(12) -0.01010(15)
Br7 Br 0.02306(17) 0.03060(19) 0.03025(18) -0.00817(14) -0.00392(14) -0.00920(15)
Br8 Br 0.01894(16) 0.0405(2) 0.01864(16) -0.00906(14) -0.00103(13) -0.00510(14)
O1 O 0.0227(12) 0.0278(13) 0.0257(12) -0.0028(10) -0.0089(10) -0.0084(10)
O2 O 0.0283(13) 0.0401(15) 0.0394(15) 0.0050(11) -0.0124(11) -0.0183(12)
O3 O 0.0156(11) 0.0290(13) 0.0315(13) 0.0006(9) -0.0033(10) -0.0042(11)
O4 O 0.0342(16) 0.0371(17) 0.095(3) 0.0025(13) -0.0046(17) -0.0128(17)
O5 O 0.0268(12) 0.0183(11) 0.0230(12) -0.0056(9) -0.0103(10) 0.0013(9)
O6 O 0.0376(14) 0.0283(13) 0.0260(12) -0.0078(11) -0.0126(11) -0.0047(10)
O7 O 0.0201(12) 0.0434(15) 0.0263(12) -0.0163(11) -0.0013(10) -0.0077(11)
O8 O 0.0452(19) 0.085(3) 0.071(2) -0.0192(18) -0.0025(16) -0.047(2)
O9 O 0.0207(12) 0.0407(15) 0.0291(13) -0.0032(11) -0.0074(10) -0.0024(11)
O10 O 0.0312(15) 0.0526(18) 0.0402(16) -0.0103(13) -0.0042(12) 0.0001(14)
O11 O 0.0253(13) 0.0527(17) 0.0312(14) -0.0072(12) -0.0005(11) -0.0232(13)
O12 O 0.0300(16) 0.086(3) 0.086(2) -0.0177(16) -0.0001(16) -0.058(2)
N1 N 0.0306(16) 0.0315(17) 0.0287(16) -0.0115(13) -0.0115(13) -0.0048(13)
N2 N 0.0278(15) 0.0217(15) 0.0292(15) -0.0021(12) 0.0027(12) -0.0083(12)
C13 C 0.053(2) 0.034(2) 0.033(2) -0.0189(19) -0.0042(18) -0.0146(17)
C14 C 0.047(2) 0.028(2) 0.035(2) -0.0053(17) -0.0022(18) -0.0117(17)
C15 C 0.069(3) 0.030(2) 0.039(2) -0.011(2) 0.016(2) -0.0125(19)
C16 C 0.061(3) 0.029(2) 0.084(4) 0.000(2) 0.017(3) -0.011(2)
C17 C 0.0290(18) 0.032(2) 0.0304(19) -0.0064(15) -0.0103(15) -0.0086(16)
C18 C 0.040(2) 0.039(2) 0.037(2) -0.0140(18) -0.0128(18) -0.0003(18)
C19 C 0.043(2) 0.054(3) 0.041(2) -0.009(2) -0.0085(19) -0.007(2)
C20 C 0.067(4) 0.086(4) 0.039(3) -0.033(3) 0.006(2) 0.002(3)
C25 C 0.0284(18) 0.0276(19) 0.037(2) -0.0096(15) -0.0071(15) -0.0077(16)
C26 C 0.036(2) 0.037(2) 0.040(2) -0.0101(17) -0.0067(17) -0.0073(18)
C27 C 0.031(2) 0.046(3) 0.047(2) -0.0132(18) -0.0040(18) -0.002(2)
C28 C 0.040(3) 0.065(3) 0.064(3) -0.013(2) 0.008(2) -0.009(3)
C29 C 0.049(2) 0.027(2) 0.0274(19) -0.0105(17) 0.0087(17) -0.0122(16)
C30 C 0.075(3) 0.0220(19) 0.0260(19) -0.0103(19) -0.011(2) -0.0032(16)
C31 C 0.087(4) 0.055(3) 0.022(2) -0.038(3) 0.003(2) -0.0085(19)
C32 C 0.151(6) 0.048(3) 0.037(3) -0.033(3) -0.046(3) 0.001(2)
C33 C 0.0270(18) 0.0221(17) 0.0300(19) -0.0012(14) -0.0033(15) -0.0063(15)
C34 C 0.0256(18) 0.0240(18) 0.036(2) -0.0041(14) -0.0025(15) -0.0055(15)
C35 C 0.0318(19) 0.0267(19) 0.0273(18) -0.0073(15) -0.0067(15) -0.0044(15)
C36 C 0.044(2) 0.032(2) 0.035(2) -0.0153(18) -0.0075(18) 0.0011(17)
C37 C 0.0272(19) 0.0232(19) 0.044(2) 0.0008(14) 0.0073(16) -0.0080(17)
C38 C 0.033(2) 0.033(2) 0.055(3) 0.0008(17) -0.0110(19) -0.013(2)
C39 C 0.041(2) 0.041(3) 0.071(3) -0.001(2) -0.011(2) -0.010(2)
C40 C 0.045(3) 0.054(3) 0.072(3) 0.009(2) -0.009(3) -0.011(3)
C41 C 0.0203(16) 0.0221(17) 0.0255(17) -0.0005(13) 0.0005(13) -0.0053(14)
C42 C 0.0315(19) 0.0250(18) 0.0310(19) -0.0052(15) -0.0027(15) -0.0070(15)
C43 C 0.0313(19) 0.0200(18) 0.039(2) -0.0069(14) -0.0057(16) -0.0016(15)
C44 C 0.032(2) 0.045(2) 0.036(2) -0.0028(18) -0.0002(17) -0.0021(19)
F1a F 0.0662(8) 0.0605(8) 0.0706(8) -0.0026(6) -0.0481(7) -0.0072(7)
F2a F 0.0545(8) 0.0900(10) 0.0584(8) -0.0118(7) -0.0128(6) -0.0469(8)
F3a F 0.0626(8) 0.0788(9) 0.0605(7) -0.0507(7) -0.0110(6) -0.0062(7)
C1a C 0.0254(7) 0.0306(8) 0.0251(7) -0.0066(6) -0.0048(6) -0.0047(6)
C2a C 0.0313(9) 0.0409(9) 0.0357(9) -0.0121(7) -0.0074(7) -0.0092(8)
F1b F 0.0377(13) 0.0942(8) 0.0485(7) -0.0248(7) 0.0082(7) -0.0076(5)
F2b F 0.0386(13) 0.0655(7) 0.0952(9) -0.0189(7) -0.0102(7) -0.0379(6)
F3b F 0.0336(13) 0.0548(7) 0.0930(8) 0.0050(7) -0.0281(7) 0.0039(6)
C1b C 0.0244(12) 0.0248(7) 0.0299(7) -0.0031(6) -0.0041(7) -0.0045(5)
C2b C 0.0254(14) 0.0349(8) 0.0429(8) -0.0022(7) -0.0075(8) -0.0076(6)
F1c F 0.0291(13) 0.0893(8) 0.0691(7) -0.0008(7) 0.0045(7) -0.0376(5)
F2c F 0.0365(13) 0.0509(8) 0.0981(8) -0.0190(7) -0.0154(7) -0.0065(5)
F3c F 0.0439(13) 0.0898(8) 0.0531(7) -0.0087(7) -0.0304(7) 0.0073(5)
C2c C 0.0275(14) 0.0381(9) 0.0375(8) -0.0034(7) -0.0104(8) -0.0039(6)
F1d F 0.0902(8) 0.0289(13) 0.0656(9) -0.0076(7) -0.0036(6) -0.0178(9)
F2d F 0.0481(8) 0.0402(12) 0.0885(11) -0.0209(7) -0.0085(7) 0.0064(10)
F3d F 0.0927(8) 0.0456(12) 0.0519(10) -0.0158(7) -0.0411(7) 0.0172(9)
C1d C 0.0286(8) 0.0246(11) 0.0287(9) -0.0036(6) -0.0089(6) -0.0049(8)
C2d C 0.0390(9) 0.0276(14) 0.0362(10) -0.0051(8) -0.0119(7) -0.0003(10)
F1e F 0.0380(14) 0.0583(7) 0.0974(8) -0.0212(8) -0.0155(7) -0.0162(6)
F2e F 0.0283(14) 0.0972(10) 0.0606(7) 0.0009(9) -0.0001(7) -0.0362(7)
F3e F 0.0424(14) 0.0771(8) 0.0584(7) 0.0022(8) -0.0273(7) 0.0132(6)
C1e C 0.0256(13) 0.0299(7) 0.0251(7) -0.0056(8) -0.0058(6) -0.0036(5)
C2e C 0.0279(16) 0.0412(9) 0.0347(8) -0.0032(9) -0.0102(8) -0.0055(7)
F1f F 0.0342(14) 0.0675(7) 0.0950(8) -0.0200(8) -0.0093(8) -0.0284(6)
F2f F 0.0322(14) 0.1004(9) 0.0450(8) -0.0041(8) 0.0054(8) -0.0202(6)
F3f F 0.0374(14) 0.0526(8) 0.0807(8) 0.0132(8) -0.0164(7) 0.0084(6)
C2f C 0.0264(15) 0.0374(9) 0.0374(9) -0.0008(9) -0.0079(9) -0.0047(6)
F1g F 0.0660(10) 0.0691(9) 0.0695(8) -0.0017(8) -0.0434(8) -0.0262(7)
F2g F 0.0558(10) 0.0600(12) 0.0595(8) -0.0102(9) -0.0294(7) 0.0206(8)
F3g F 0.0283(11) 0.0902(11) 0.0603(7) 0.0181(9) -0.0073(7) -0.0192(7)
C1g C 0.0241(9) 0.0315(9) 0.0251(7) -0.0040(7) -0.0044(7) -0.0062(7)
C2g C 0.0262(11) 0.0406(11) 0.0358(9) -0.0014(9) -0.0081(8) -0.0064(8)
F1h F 0.0597(11) 0.0640(8) 0.0823(9) -0.0096(8) -0.0424(8) -0.0242(7)
F2h F 0.0517(11) 0.0756(11) 0.0484(8) -0.0098(9) -0.0255(7) 0.0162(8)
F3h F 0.0316(11) 0.0877(10) 0.0653(8) 0.0222(8) -0.0115(7) -0.0301(7)
C2h C 0.0260(12) 0.0413(10) 0.0359(9) -0.0008(9) -0.0078(8) -0.0084(8)
F1i F 0.0359(10) 0.0805(8) 0.0633(12) 0.0183(6) -0.0056(9) -0.0279(7)
F2i F 0.0677(9) 0.0551(7) 0.0449(14) -0.0114(6) 0.0234(9) -0.0104(7)
F3i F 0.0662(9) 0.0756(7) 0.0649(13) -0.0196(6) 0.0028(8) -0.0523(8)
C1i C 0.0254(8) 0.0264(7) 0.0298(12) -0.0046(6) -0.0033(8) -0.0090(7)
C2i C 0.0358(10) 0.0346(8) 0.0350(14) -0.0049(7) -0.0011(9) -0.0152(8)

loop_
_atom_type_symbol
_atom_type_scat_dispersion_real
_atom_type_scat_dispersion_imag
_atom_type_scat_source
C 0.0033 0.0016 'International Tables Vol C tables 4.2.6.8 and 6.1.1.1'
H 0.0000 0.0000 'International Tables Vol C tables 4.2.6.8 and 6.1.1.1'
Br -0.2901 2.4595 'International Tables Vol C tables 4.2.6.8 and 6.1.1.1'
F 0.0171 0.0103 'International Tables Vol C tables 4.2.6.8 and 6.1.1.1'
Mo -1.6832 0.6857 'International Tables Vol C tables 4.2.6.8 and 6.1.1.1'
N 0.0061 0.0033 'International Tables Vol C tables 4.2.6.8 and 6.1.1.1'
O 0.0106 0.0060 'International Tables Vol C tables 4.2.6.8 and 6.1.1.1'

loop_
_geom_angle_atom_site_label_1
_geom_angle_atom_site_label_2
_geom_angle_atom_site_label_3
_geom_angle_site_symmetry_1
_geom_angle_site_symmetry_3
_geom_angle
Mo2 Mo1 Mo2 . 2_655 90.024(13)
Mo2 Mo1 Mo3 . . 60.023(10)
Mo2 Mo1 Mo3 . 2_655 59.966(10)
Mo2 Mo1 Br1 . 2_655 119.707(15)
Mo2 Mo1 Br2 . . 59.741(11)
Mo2 Mo1 Br3 . . 59.651(11)
Mo2 Mo1 Br4 . 2_655 119.680(14)
Mo2 Mo1 O1 . . 138.36(6)
Mo2 Mo1 Mo3 2_655 . 59.978(10)
Mo2 Mo1 Mo3 2_655 2_655 60.008(10)
Mo2 Mo1 Br1 2_655 2_655 59.551(11)
Mo2 Mo1 Br2 2_655 . 119.773(14)
Mo2 Mo1 Br3 2_655 . 119.562(15)
Mo2 Mo1 Br4 2_655 2_655 59.640(11)
Mo2 Mo1 O1 2_655 . 131.60(6)
Mo3 Mo1 Mo3 . 2_655 89.955(13)
Mo3 Mo1 Br1 . 2_655 59.685(11)
Mo3 Mo1 Br2 . . 119.764(15)
Mo3 Mo1 Br3 . . 59.584(11)
Mo3 Mo1 Br4 . 2_655 119.618(14)
Mo3 Mo1 O1 . . 133.98(6)
Mo3 Mo1 Br1 2_655 2_655 119.558(14)
Mo3 Mo1 Br2 2_655 . 59.766(11)
Mo3 Mo1 Br3 2_655 . 119.616(15)
Mo3 Mo1 Br4 2_655 2_655 59.714(11)
Mo3 Mo1 O1 2_655 . 135.87(6)
Br1 Mo1 Br2 2_655 . 179.241(18)
Br1 Mo1 Br3 2_655 . 90.032(12)
Br1 Mo1 Br4 2_655 2_655 89.850(12)
Br1 Mo1 O1 2_655 . 87.40(6)
Br2 Mo1 Br3 . . 90.070(12)
Br2 Mo1 Br4 . 2_655 90.037(12)
Br2 Mo1 O1 . . 93.35(6)
Br3 Mo1 Br4 . 2_655 179.095(18)
Br3 Mo1 O1 . . 92.21(6)
Br4 Mo1 O1 2_655 . 88.68(6)
Mo1 Mo2 Mo1 . 2_655 89.976(11)
Mo1 Mo2 Mo3 . . 59.950(10)
Mo1 Mo2 Mo3 . 2_655 59.999(10)
Mo1 Mo2 Br1 . . 119.770(12)
Mo1 Mo2 Br2 . . 59.436(11)
Mo1 Mo2 Br3 . . 59.741(11)
Mo1 Mo2 Br4 . . 119.680(13)
Mo1 Mo2 O3 . . 139.19(8)
Mo1 Mo2 Mo3 2_655 . 59.975(10)
Mo1 Mo2 Mo3 2_655 2_655 59.969(10)
Mo1 Mo2 Br1 2_655 . 59.821(10)
Mo1 Mo2 Br2 2_655 . 119.643(12)
Mo1 Mo2 Br3 2_655 . 119.564(12)
Mo1 Mo2 Br4 2_655 . 59.722(11)
Mo1 Mo2 O3 2_655 . 130.69(8)
Mo3 Mo2 Mo3 . 2_655 89.931(10)
Mo3 Mo2 Br1 . . 119.795(13)
Mo3 Mo2 Br2 . . 119.386(15)
Mo3 Mo2 Br3 . . 59.589(11)
Mo3 Mo2 Br4 . . 59.730(11)
Mo3 Mo2 O3 . . 132.05(6)
Mo3 Mo2 Br1 2_655 . 59.771(11)
Mo3 Mo2 Br2 2_655 . 59.676(11)
Mo3 Mo2 Br3 2_655 . 119.738(15)
Mo3 Mo2 Br4 2_655 . 119.691(14)
Mo3 Mo2 O3 2_655 . 137.70(6)
Br1 Mo2 Br2 . . 90.158(13)
Br1 Mo2 Br3 . . 179.315(14)
Br1 Mo2 Br4 . . 90.055(15)
Br1 Mo2 O3 . . 89.26(7)
Br2 Mo2 Br3 . . 89.944(15)
Br2 Mo2 Br4 . . 179.046(14)
Br2 Mo2 O3 . . 95.60(7)
Br3 Mo2 Br4 . . 89.832(13)
Br3 Mo2 O3 . . 91.40(7)
Br4 Mo2 O3 . . 85.34(7)
Mo1 Mo3 Mo1 . 2_655 90.045(11)
Mo1 Mo3 Mo2 . . 60.027(10)
Mo1 Mo3 Mo2 . 2_655 60.052(10)
Mo1 Mo3 Br1 . 2_655 59.797(11)
Mo1 Mo3 Br2 . 2_655 119.708(12)
Mo1 Mo3 Br3 . . 59.813(11)
Mo1 Mo3 Br4 . . 119.668(13)
Mo1 Mo3 O5 . . 139.03(7)
Mo1 Mo3 Mo2 2_655 . 60.017(10)
Mo1 Mo3 Mo2 2_655 2_655 60.035(10)
Mo1 Mo3 Br1 2_655 2_655 119.647(12)
Mo1 Mo3 Br2 2_655 2_655 59.442(11)
Mo1 Mo3 Br3 2_655 . 119.745(12)
Mo1 Mo3 Br4 2_655 . 59.707(11)
Mo1 Mo3 O5 2_655 . 130.91(7)
Mo2 Mo3 Mo2 . 2_655 90.069(10)
Mo2 Mo3 Br1 . 2_655 119.822(14)
Mo2 Mo3 Br2 . 2_655 119.459(14)
Mo2 Mo3 Br3 . . 59.728(10)
Mo2 Mo3 Br4 . . 59.641(11)
Mo2 Mo3 O5 . . 135.54(6)
Mo2 Mo3 Br1 2_655 2_655 59.613(11)
Mo2 Mo3 Br2 2_655 2_655 59.658(11)
Mo2 Mo3 Br3 2_655 . 119.865(14)
Mo2 Mo3 Br4 2_655 . 119.741(14)
Mo2 Mo3 O5 2_655 . 134.10(6)
Br1 Mo3 Br2 2_655 2_655 90.054(13)
Br1 Mo3 Br3 2_655 . 90.231(15)
Br1 Mo3 Br4 2_655 . 179.270(13)
Br1 Mo3 O5 2_655 . 92.70(7)
Br2 Mo3 Br3 2_655 . 179.157(14)
Br2 Mo3 Br4 2_655 . 89.844(15)
Br2 Mo3 O5 2_655 . 87.14(6)
Br3 Mo3 Br4 . . 89.861(13)
Br3 Mo3 O5 . . 93.63(6)
Br4 Mo3 O5 . . 88.01(7)
Mo5 Mo4 Mo5 . 2_756 90.256(13)
Mo5 Mo4 Mo6 . . 60.161(12)
Mo5 Mo4 Mo6 . 2_756 60.001(11)
Mo5 Mo4 Br5 . . 119.805(13)
Mo5 Mo4 Br6 . . 119.690(17)
Mo5 Mo4 Br7 . . 59.451(13)
Mo5 Mo4 Br8 . . 59.549(11)
Mo5 Mo4 O7 . . 138.04(6)
Mo5 Mo4 Mo6 2_756 . 60.194(12)
Mo5 Mo4 Mo6 2_756 2_756 60.072(10)
Mo5 Mo4 Br5 2_756 . 59.788(13)
Mo5 Mo4 Br6 2_756 . 59.484(11)
Mo5 Mo4 Br7 2_756 . 119.645(13)
Mo5 Mo4 Br8 2_756 . 120.106(18)
Mo5 Mo4 O7 2_756 . 131.43(6)
Mo6 Mo4 Mo6 . 2_756 90.113(13)
Mo6 Mo4 Br5 . . 119.981(15)
Mo6 Mo4 Br6 . . 59.531(13)
Mo6 Mo4 Br7 . . 119.612(15)
Mo6 Mo4 Br8 . . 59.915(13)
Mo6 Mo4 O7 . . 130.78(7)
Mo6 Mo4 Br5 2_756 . 59.804(11)
Mo6 Mo4 Br6 2_756 . 119.554(14)
Mo6 Mo4 Br7 2_756 . 59.573(11)
Mo6 Mo4 Br8 2_756 . 119.550(15)
Mo6 Mo4 O7 2_756 . 138.92(8)
Br5 Mo4 Br6 . . 90.060(13)
Br5 Mo4 Br7 . . 89.925(15)
Br5 Mo4 Br8 . . 179.344(15)
Br5 Mo4 O7 . . 90.71(7)
Br6 Mo4 Br7 . . 178.939(17)
Br6 Mo4 Br8 . . 90.403(15)
Br6 Mo4 O7 . . 85.36(7)
Br7 Mo4 Br8 . . 89.603(14)
Br7 Mo4 O7 . . 95.70(7)
Br8 Mo4 O7 . . 89.79(7)
Mo4 Mo5 Mo4 . 2_756 89.744(12)
Mo4 Mo5 Mo6 . . 59.714(12)
Mo4 Mo5 Mo6 . 2_756 60.004(11)
Mo4 Mo5 Br5 . 2_756 119.421(14)
Mo4 Mo5 Br6 . 2_756 119.581(15)
Mo4 Mo5 Br7 . . 59.707(12)
Mo4 Mo5 Br8 . . 59.752(11)
Mo4 Mo5 O9 . . 139.24(7)
Mo4 Mo5 Mo6 2_756 . 60.046(10)
Mo4 Mo5 Mo6 2_756 2_756 59.774(12)
Mo4 Mo5 Br5 2_756 2_756 59.528(12)
Mo4 Mo5 Br6 2_756 2_756 60.053(11)
Mo4 Mo5 Br7 2_756 . 119.431(15)
Mo4 Mo5 Br8 2_756 . 119.876(14)
Mo4 Mo5 O9 2_756 . 130.99(7)
Mo6 Mo5 Mo6 . 2_756 89.857(12)
Mo6 Mo5 Br5 . 2_756 59.710(12)
Mo6 Mo5 Br6 . 2_756 120.097(14)
Mo6 Mo5 Br7 . . 119.420(15)
Mo6 Mo5 Br8 . . 59.831(11)
Mo6 Mo5 O9 . . 133.67(8)
Mo6 Mo5 Br5 2_756 2_756 119.302(14)
Mo6 Mo5 Br6 2_756 2_756 59.577(11)
Mo6 Mo5 Br7 2_756 . 59.658(12)
Mo6 Mo5 Br8 2_756 . 119.757(15)
Mo6 Mo5 O9 2_756 . 136.18(7)
Br5 Mo5 Br6 2_756 2_756 90.241(15)
Br5 Mo5 Br7 2_756 . 178.821(15)
Br5 Mo5 Br8 2_756 . 90.271(15)
Br5 Mo5 O9 2_756 . 86.82(8)
Br6 Mo5 Br7 2_756 . 89.608(15)
Br6 Mo5 Br8 2_756 . 179.314(19)
Br6 Mo5 O9 2_756 . 88.23(6)
Br7 Mo5 Br8 . . 89.871(15)
Br7 Mo5 O9 . . 94.35(8)
Br8 Mo5 O9 . . 92.25(6)
Mo4 Mo6 Mo4 . 2_756 89.887(13)
Mo4 Mo6 Mo5 . . 60.125(12)
Mo4 Mo6 Mo5 . 2_756 60.032(12)
Mo4 Mo6 Br5 . 2_756 119.725(15)
Mo4 Mo6 Br6 . . 60.161(13)
Mo4 Mo6 Br7 . 2_756 119.503(16)
Mo4 Mo6 Br8 . . 59.780(13)
Mo4 Mo6 O11 . . 128.65(8)
Mo4 Mo6 Mo5 2_756 . 59.882(10)
Mo4 Mo6 Mo5 2_756 2_756 59.995(11)
Mo4 Mo6 Br5 2_756 2_756 59.437(11)
Mo4 Mo6 Br6 2_756 . 119.631(15)
Mo4 Mo6 Br7 2_756 2_756 59.643(11)
Mo4 Mo6 Br8 2_756 . 119.375(14)
Mo4 Mo6 O11 2_756 . 141.39(8)
Mo5 Mo6 Mo5 . 2_756 90.143(13)
Mo5 Mo6 Br5 . 2_756 59.603(13)
Mo5 Mo6 Br6 . . 120.285(18)
Mo5 Mo6 Br7 . 2_756 119.525(13)
Mo5 Mo6 Br8 . . 59.493(11)
Mo5 Mo6 O11 . . 136.63(7)
Mo5 Mo6 Br5 2_756 2_756 119.432(13)
Mo5 Mo6 Br6 2_756 . 59.637(11)
Mo5 Mo6 Br7 2_756 2_756 59.472(13)
Mo5 Mo6 Br8 2_756 . 119.810(18)
Mo5 Mo6 O11 2_756 . 132.55(7)
Br5 Mo6 Br6 2_756 . 179.045(15)
Br5 Mo6 Br7 2_756 2_756 89.751(14)
Br5 Mo6 Br8 2_756 . 90.010(13)
Br5 Mo6 O11 2_756 . 96.47(8)
Br6 Mo6 Br7 . 2_756 89.534(14)
Br6 Mo6 Br8 . . 90.694(14)
Br6 Mo6 O11 . . 84.20(7)
Br7 Mo6 Br8 2_756 . 178.933(17)
Br7 Mo6 O11 2_756 . 93.57(7)
Br8 Mo6 O11 . . 87.49(7)
Mo1 Br1 Mo2 2_655 . 60.628(11)
Mo1 Br1 Mo3 2_655 2_655 60.518(11)
Mo2 Br1 Mo3 . 2_655 60.616(11)
Mo1 Br2 Mo2 . . 60.823(11)
Mo1 Br2 Mo3 . 2_655 60.792(11)
Mo2 Br2 Mo3 . 2_655 60.666(11)
Mo1 Br3 Mo2 . . 60.608(11)
Mo1 Br3 Mo3 . . 60.603(11)
Mo2 Br3 Mo3 . . 60.684(11)
Mo1 Br4 Mo2 2_655 . 60.637(11)
Mo1 Br4 Mo3 2_655 . 60.579(11)
Mo2 Br4 Mo3 . . 60.629(11)
Mo4 Br5 Mo5 . 2_756 60.685(13)
Mo4 Br5 Mo6 . 2_756 60.758(12)
Mo5 Br5 Mo6 2_756 2_756 60.687(13)
Mo4 Br6 Mo5 . 2_756 60.463(11)
Mo4 Br6 Mo6 . . 60.309(12)
Mo5 Br6 Mo6 2_756 . 60.786(11)
Mo4 Br7 Mo5 . . 60.842(13)
Mo4 Br7 Mo6 . 2_756 60.784(11)
Mo5 Br7 Mo6 . 2_756 60.870(13)
Mo4 Br8 Mo5 . . 60.699(11)
Mo4 Br8 Mo6 . . 60.305(12)
Mo5 Br8 Mo6 . . 60.676(11)
Mo1 O1 C1a . . 129.0(2)
Mo2 O3 C1b . . 132.1(2)
Mo3 O5 C1d . . 130.2(3)
Mo4 O7 C1e . . 130.6(2)
Mo5 O9 C1g . . 130.9(3)
Mo6 O11 C1i . . 130.7(2)
C13 N1 C17 . . 111.1(2)
C13 N1 C21 . . 116.7(5)
C13 N1 C21x . . 100.1(4)
C13 N1 C25 . . 110.5(3)
C17 N1 C21 . . 103.5(4)
C17 N1 C21x . . 116.6(3)
C17 N1 C25 . . 106.0(3)
C21 N1 C25 . . 108.2(4)
C21x N1 C25 . . 112.4(3)
C29 N2 C33 . . 110.9(3)
C29 N2 C37 . . 106.3(3)
C29 N2 C41 . . 111.5(3)
C33 N2 C37 . . 111.2(3)
C33 N2 C41 . . 105.6(2)
C37 N2 C41 . . 111.4(2)
N1 C13 C14 . . 116.2(4)
N1 C13 H13a . . 109.4719
N1 C13 H13b . . 109.4714
C14 C13 H13a . . 109.4712
C14 C13 H13b . . 109.4701
H13a C13 H13b . . 101.8243
C13 C14 C15 . . 110.8(4)
C13 C14 H14a . . 109.4719
C13 C14 H14b . . 109.4704
C15 C14 H14a . . 109.4716
C15 C14 H14b . . 109.4707
H14a C14 H14b . . 108.0728
C14 C15 C16 . . 112.3(4)
C14 C15 H15a . . 109.4709
C14 C15 H15b . . 109.4715
C16 C15 H15a . . 109.4715
C16 C15 H15b . . 109.4712
H15a C15 H15b . . 106.5363
C15 C16 H16a . . 109.4708
C15 C16 H16b . . 109.471
C15 C16 H16c . . 109.471
H16a C16 H16b . . 109.4718
H16a C16 H16c . . 109.4717
H16b C16 H16c . . 109.4711
N1 C17 C18 . . 116.1(4)
N1 C17 H17a . . 109.4722
N1 C17 H17b . . 109.4721
C18 C17 H17a . . 109.4704
C18 C17 H17b . . 109.4707
H17a C17 H17b . . 101.9354
C17 C18 C19 . . 110.0(4)
C17 C18 H18a . . 109.4713
C17 C18 H18b . . 109.4705
C19 C18 H18a . . 109.4716
C19 C18 H18b . . 109.4706
H18a C18 H18b . . 108.9493
C18 C19 C20 . . 113.8(4)
C18 C19 H19a . . 109.4712
C18 C19 H19b . . 109.4714
C20 C19 H19a . . 109.4718
C20 C19 H19b . . 109.4712
H19a C19 H19b . . 104.7178
C19 C20 H20a . . 109.4705
C19 C20 H20b . . 109.4704
C19 C20 H20c . . 109.472
H20a C20 H20b . . 109.4704
H20a C20 H20c . . 109.472
H20b C20 H20c . . 109.4721
N1 C21 C22 . . 122.5(9)
N1 C21 H21a . . 109.4714
N1 C21 H21b . . 109.4715
C22 C21 H21a . . 109.4707
C22 C21 H21b . . 109.4707
H21a C21 H21b . . 92.3461
N1 C21x C22x . . 113.0(6)
N1 C21x H21xa . . 109.4712
N1 C21x H21xb . . 109.471
C22x C21x H21xa . . 109.4722
C22x C21x H21xb . . 109.4715
H21xa C21x H21xb . . 105.7434
C21 C22 C23 . . 112.8(10)
C21 C22 H22a . . 109.4707
C21 C22 H22b . . 109.4716
C23 C22 H22a . . 109.4716
C23 C22 H22b . . 109.4717
H22a C22 H22b . . 105.8779
C21x C22x C23x . . 109.1(6)
C21x C22x H22xa . . 109.4713
C21x C22x H22xb . . 109.4715
C23x C22x H22xa . . 109.4709
C23x C22x H22xb . . 109.4714
H22xa C22x H22xb . . 109.8744
C22 C23 C24 . . 114.8(9)
C22 C23 H23a . . 109.4716
C22 C23 H23b . . 109.4708
C24 C23 H23a . . 109.4705
C24 C23 H23b . . 109.4719
H23a C23 H23b . . 103.5662
C22x C23x C24x . . 113.1(6)
C22x C23x H23xa . . 109.472
C22x C23x H23xb . . 109.4704
C24x C23x H23xa . . 109.4717
C24x C23x H23xb . . 109.4714
H23xa C23x H23xb . . 105.5848
C23x C24x H24xa . . 109.4706
C23x C24x H24xb . . 109.472
C23x C24x H24xc . . 109.4714
H24xa C24x H24xb . . 109.4709
H24xa C24x H24xc . . 109.4715
H24xb C24x H24xc . . 109.4711
C23 C24 H24a . . 109.4708
C23 C24 H24b . . 109.4716
C23 C24 H24c . . 109.4712
H24a C24 H24b . . 109.4706
H24a C24 H24c . . 109.4709
H24b C24 H24c . . 109.4723
N1 C25 C26 . . 117.1(4)
N1 C25 H25a . . 109.4714
N1 C25 H25b . . 109.472
C26 C25 H25a . . 109.4704
C26 C25 H25b . . 109.4715
H25a C25 H25b . . 100.5364
C25 C26 C27 . . 109.8(4)
C25 C26 H26a . . 109.4717
C25 C26 H26b . . 109.4718
C27 C26 H26a . . 109.4709
C27 C26 H26b . . 109.4708
H26a C26 H26b . . 109.1519
C26 C27 C28 . . 113.1(4)
C26 C27 H27a . . 109.4712
C26 C27 H27b . . 109.471
C28 C27 H27a . . 109.4715
C28 C27 H27b . . 109.4706
H27a C27 H27b . . 105.5585
C27 C28 H28a . . 109.4712
C27 C28 H28b . . 109.4707
C27 C28 H28c . . 109.4713
H28a C28 H28b . . 109.4721
H28a C28 H28c . . 109.4709
H28b C28 H28c . . 109.4711
N2 C29 C30 . . 116.4(3)
N2 C29 H29a . . 109.4715
N2 C29 H29b . . 109.471
C30 C29 H29a . . 109.4714
C30 C29 H29b . . 109.4714
H29a C29 H29b . . 101.4583
C29 C30 C31 . . 109.5(3)
C29 C30 H30a . . 109.4713
C29 C30 H30b . . 109.471
C31 C30 H30a . . 109.4716
C31 C30 H30b . . 109.4711
H30a C30 H30b . . 109.4674
C30 C31 C32 . . 114.2(4)
C30 C31 H31a . . 109.4699
C30 C31 H31b . . 109.4709
C32 C31 H31a . . 109.4726
C32 C31 H31b . . 109.4715
H31a C31 H31b . . 104.3226
C31 C32 H32a . . 109.4711
C31 C32 H32b . . 109.4721
C31 C32 H32c . . 109.472
H32a C32 H32b . . 109.4714
H32a C32 H32c . . 109.4697
H32b C32 H32c . . 109.4711
N2 C33 C34 . . 115.9(3)
N2 C33 H33a . . 109.4718
N2 C33 H33b . . 109.4722
C34 C33 H33a . . 109.4704
C34 C33 H33b . . 109.4706
H33a C33 H33b . . 102.2367
C33 C34 C35 . . 110.8(3)
C33 C34 H34a . . 109.4718
C33 C34 H34b . . 109.4717
C35 C34 H34a . . 109.4709
C35 C34 H34b . . 109.4709
H34a C34 H34b . . 108.1489
C34 C35 C36 . . 111.7(3)
C34 C35 H35a . . 109.4706
C34 C35 H35b . . 109.4719
C36 C35 H35a . . 109.4704
C36 C35 H35b . . 109.4716
H35a C35 H35b . . 107.0972
C35 C36 H36a . . 109.4712
C35 C36 H36b . . 109.4713
C35 C36 H36c . . 109.47
H36a C36 H36b . . 109.4721
H36a C36 H36c . . 109.4714
H36b C36 H36c . . 109.4715
N2 C37 C38 . . 116.2(3)
N2 C37 H37a . . 109.4714
N2 C37 H37b . . 109.4718
C38 C37 H37a . . 109.4705
C38 C37 H37b . . 109.4708
H37a C37 H37b . . 101.7223
C37 C38 C39 . . 111.1(3)
C37 C38 H38a . . 109.4708
C37 C38 H38b . . 109.4716
C39 C38 H38a . . 109.4712
C39 C38 H38b . . 109.4714
H38a C38 H38b . . 107.7702
C38 C39 C40 . . 113.3(4)
C38 C39 H39a . . 109.4717
C38 C39 H39b . . 109.4711
C40 C39 H39a . . 109.4712
C40 C39 H39b . . 109.4704
H39a C39 H39b . . 105.374
C39 C40 H40a . . 109.4717
C39 C40 H40b . . 109.4713
C39 C40 H40c . . 109.4713
H40a C40 H40b . . 109.4703
H40a C40 H40c . . 109.4711
H40b C40 H40c . . 109.4715
N2 C41 C42 . . 116.3(3)
N2 C41 H41a . . 109.4707
N2 C41 H41b . . 109.471
C42 C41 H41a . . 109.472
C42 C41 H41b . . 109.4711
H41a C41 H41b . . 101.6447
C41 C42 C43 . . 109.7(3)
C41 C42 H42a . . 109.471
C41 C42 H42b . . 109.4714
C43 C42 H42a . . 109.4714
C43 C42 H42b . . 109.4713
H42a C42 H42b . . 109.2748
C42 C43 C44 . . 114.6(3)
C42 C43 H43a . . 109.4709
C42 C43 H43b . . 109.4708
C44 C43 H43a . . 109.4721
C44 C43 H43b . . 109.4715
H43a C43 H43b . . 103.8393
C43 C44 H44a . . 109.4722
C43 C44 H44b . . 109.4713
C43 C44 H44c . . 109.4712
H44a C44 H44b . . 109.4704
H44a C44 H44c . . 109.4717
H44b C44 H44c . . 109.4706
O1 C1a O2 . . 129.5(4)
O1 C1a C2a . . 111.9(3)
O2 C1a C2a . . 118.6(4)
F1a C2a F2a . . 106.3(3)
F1a C2a F3a . . 107.1(3)
F1a C2a C1a . . 112.1(3)
F2a C2a F3a . . 107.5(3)
F2a C2a C1a . . 112.1(3)
F3a C2a C1a . . 111.3(3)
O3 C1b O4 . . 128.6(4)
O3 C1b C2b . . 112.0(4)
O4 C1b C2b . . 118.9(4)
F1b C2b F2b . . 106.3(4)
F1b C2b F3b . . 107.1(3)
F1b C2b C1b . . 112.1(4)
F2b C2b F3b . . 107.5(5)
F2b C2b C1b . . 112.1(4)
F3b C2b C1b . . 111.3(4)
F1c C2c F2c . . 106.3(4)
F1c C2c F3c . . 107.1(4)
F2c C2c F3c . . 107.5(5)
O5 C1d O6 . . 129.3(3)
O5 C1d C2d . . 110.8(4)
O6 C1d C2d . . 119.8(4)
F1d C2d F2d . . 106.3(4)
F1d C2d F3d . . 107.1(4)
F1d C2d C1d . . 112.1(3)
F2d C2d F3d . . 107.5(4)
F2d C2d C1d . . 112.1(3)
F3d C2d C1d . . 111.3(5)
O7 C1e O8 . . 130.1(4)
O7 C1e C2e . . 113.2(4)
O8 C1e C2e . . 115.4(5)
F1e C2e F2e . . 106.3(4)
F1e C2e F3e . . 107.1(5)
F1e C2e C1e . . 112.1(4)
F2e C2e F3e . . 107.5(4)
F2e C2e C1e . . 112.1(5)
F3e C2e C1e . . 111.3(4)
F1f C2f F2f . . 106.3(4)
F1f C2f F3f . . 107.1(4)
F2f C2f F3f . . 107.5(4)
O9 C1g O10 . . 129.2(4)
O9 C1g C2g . . 113.9(4)
O10 C1g C2g . . 116.8(4)
F1g C2g F2g . . 106.3(4)
F1g C2g F3g . . 107.1(4)
F1g C2g C1g . . 112.1(4)
F2g C2g F3g . . 107.5(4)
F2g C2g C1g . . 112.1(4)
F3g C2g C1g . . 111.3(4)
F1h C2h F2h . . 106.3(4)
F1h C2h F3h . . 107.1(4)
F2h C2h F3h . . 107.5(4)
O11 C1i O12 . . 129.0(4)
O11 C1i C2i . . 112.0(3)
O12 C1i C2i . . 119.0(5)
F1i C2i F2i . . 106.3(3)
F1i C2i F3i . . 107.1(4)
F1i C2i C1i . . 112.1(4)
F2i C2i F3i . . 107.5(5)
F2i C2i C1i . . 112.1(4)
F3i C2i C1i . . 111.3(4)

loop_
_geom_bond_atom_site_label_1
_geom_bond_atom_site_label_2
_geom_bond_site_symmetry_2
_geom_bond_distance
Mo1 Mo2 . 2.6228(4)
Mo1 Mo2 2_655 2.6229(4)
Mo1 Mo3 . 2.6207(4)
Mo1 Mo3 2_655 2.6218(4)
Mo1 Br1 2_655 2.6019(4)
Mo1 Br2 . 2.5866(4)
Mo1 Br3 . 2.6001(4)
Mo1 Br4 2_655 2.5990(4)
Mo1 O1 . 2.113(3)
Mo2 Mo3 . 2.6227(3)
Mo2 Mo3 2_655 2.6210(3)
Mo2 Br1 . 2.5947(4)
Mo2 Br2 . 2.5946(5)
Mo2 Br3 . 2.5977(4)
Mo2 Br4 . 2.5968(5)
Mo2 O3 . 2.117(2)
Mo3 Br1 2_655 2.5989(5)
Mo3 Br2 2_655 2.5951(4)
Mo3 Br3 . 2.5941(4)
Mo3 Br4 . 2.5992(5)
Mo3 O5 . 2.110(2)
Mo4 Mo5 . 2.6235(4)
Mo4 Mo5 2_756 2.6194(4)
Mo4 Mo6 . 2.6126(5)
Mo4 Mo6 2_756 2.6237(4)
Mo4 Br5 . 2.5892(5)
Mo4 Br6 . 2.6087(4)
Mo4 Br7 . 2.5940(4)
Mo4 Br8 . 2.5988(5)
Mo4 O7 . 2.102(3)
Mo5 Mo6 . 2.6244(4)
Mo5 Mo6 2_756 2.6237(4)
Mo5 Br5 2_756 2.5961(6)
Mo5 Br6 2_756 2.5937(4)
Mo5 Br7 . 2.5872(6)
Mo5 Br8 . 2.5934(4)
Mo5 O9 . 2.115(2)
Mo6 Br5 2_756 2.5989(5)
Mo6 Br6 . 2.5921(4)
Mo6 Br7 2_756 2.5921(4)
Mo6 Br8 . 2.6024(4)
Mo6 O11 . 2.116(3)
O1 C1a . 1.274(4)
O2 C1a . 1.211(4)
O3 C1b . 1.243(5)
O4 C1b . 1.216(6)
O5 C1d . 1.286(6)
O6 C1d . 1.205(6)
O7 C1e . 1.271(7)
O8 C1e . 1.208(6)
O9 C1g . 1.274(5)
O10 C1g . 1.204(6)
O11 C1i . 1.271(7)
O12 C1i . 1.191(5)
N1 C13 . 1.517(5)
N1 C17 . 1.514(4)
N1 C21 . 1.562(10)
N1 C21x . 1.507(7)
N1 C25 . 1.515(5)
N2 C29 . 1.521(5)
N2 C33 . 1.520(5)
N2 C37 . 1.520(5)
N2 C41 . 1.514(4)
C13 C14 . 1.504(6)
C13 H13a . 0.96
C13 H13b . 0.96
C14 C15 . 1.518(6)
C14 H14a . 0.96
C14 H14b . 0.96
C15 C16 . 1.510(7)
C15 H15a . 0.96
C15 H15b . 0.96
C16 H16a . 0.96
C16 H16b . 0.96
C16 H16c . 0.96
C17 C18 . 1.522(6)
C17 H17a . 0.96
C17 H17b . 0.96
C18 C19 . 1.512(6)
C18 H18a . 0.96
C18 H18b . 0.96
C19 C20 . 1.505(7)
C19 H19a . 0.96
C19 H19b . 0.96
C20 H20a . 0.96
C20 H20b . 0.96
C20 H20c . 0.96
C21 C22 . 1.540(15)
C21 H21a . 0.96
C21 H21b . 0.96
C21x C22x . 1.507(9)
C21x H21xa . 0.96
C21x H21xb . 0.96
C22 C23 . 1.492(15)
C22 H22a . 0.96
C22 H22b . 0.96
C22x C23x . 1.531(10)
C22x H22xa . 0.96
C22x H22xb . 0.96
C23 C24 . 1.499(19)
C23 H23a . 0.96
C23 H23b . 0.96
C23x C24x . 1.501(9)
C23x H23xa . 0.96
C23x H23xb . 0.96
C24x H24xa . 0.96
C24x H24xb . 0.96
C24x H24xc . 0.96
C24 H24a . 0.96
C24 H24b . 0.96
C24 H24c . 0.96
C25 C26 . 1.524(5)
C25 H25a . 0.96
C25 H25b . 0.96
C26 C27 . 1.515(6)
C26 H26a . 0.96
C26 H26b . 0.96
C27 C28 . 1.512(6)
C27 H27a . 0.96
C27 H27b . 0.96
C28 H28a . 0.96
C28 H28b . 0.96
C28 H28c . 0.96
C29 C30 . 1.500(6)
C29 H29a . 0.96
C29 H29b . 0.96
C30 C31 . 1.525(6)
C30 H30a . 0.96
C30 H30b . 0.96
C31 C32 . 1.481(8)
C31 H31a . 0.96
C31 H31b . 0.96
C32 H32a . 0.96
C32 H32b . 0.96
C32 H32c . 0.96
C33 C34 . 1.519(5)
C33 H33a . 0.96
C33 H33b . 0.96
C34 C35 . 1.517(5)
C34 H34a . 0.96
C34 H34b . 0.96
C35 C36 . 1.519(5)
C35 H35a . 0.96
C35 H35b . 0.96
C36 H36a . 0.96
C36 H36b . 0.96
C36 H36c . 0.96
C37 C38 . 1.527(7)
C37 H37a . 0.96
C37 H37b . 0.96
C38 C39 . 1.553(6)
C38 H38a . 0.96
C38 H38b . 0.96
C39 C40 . 1.497(7)
C39 H39a . 0.96
C39 H39b . 0.96
C40 H40a . 0.96
C40 H40b . 0.96
C40 H40c . 0.96
C41 C42 . 1.516(5)
C41 H41a . 0.96
C41 H41b . 0.96
C42 C43 . 1.526(5)
C42 H42a . 0.96
C42 H42b . 0.96
C43 C44 . 1.508(6)
C43 H43a . 0.96
C43 H43b . 0.96
C44 H44a . 0.96
C44 H44b . 0.96
C44 H44c . 0.96
F1a C2a . 1.324(4)
F2a C2a . 1.319(5)
F3a C2a . 1.320(5)
C1a C2a . 1.534(6)
F1b C2b . 1.324(5)
F1b F1c . 1.136(5)
F1b F2c . 1.466(7)
F2b C2b . 1.319(8)
F2b F2c . 0.725(6)
F3b C2b . 1.320(6)
F3b F1c . 1.438(6)
F3b F3c . 0.770(7)
F3b C2c . 1.119(6)
C1b C2b . 1.534(6)
C1b C2c . 1.534(6)
C2b F2c . 1.125(7)
C2b C2c . 0.229(6)
F1c C2c . 1.324(6)
F2c C2c . 1.319(7)
F3c C2c . 1.320(6)
F1d C2d . 1.324(5)
F2d C2d . 1.319(7)
F3d C2d . 1.320(7)
C1d C2d . 1.534(5)
F1e C2e . 1.324(6)
F1e F1f . 0.211(5)
F2e C2e . 1.319(7)
F2e F2f . 0.653(6)
F2e C2f . 1.076(6)
F3e C2e . 1.320(6)
F3e F3f . 0.801(7)
C1e C2e . 1.534(6)
C1e C2f . 1.534(6)
C2e F1f . 1.204(6)
C2e F3f . 1.247(6)
C2e C2f . 0.297(7)
F1f C2f . 1.324(7)
F2f C2f . 1.319(7)
F3f C2f . 1.320(6)
F1g C2g . 1.324(7)
F1g F1h . 0.500(5)
F1g C2h . 1.220(7)
F2g C2g . 1.319(6)
F2g F2h . 0.459(8)
F3g C2g . 1.320(6)
F3g F3h . 0.072(8)
F3g C2h . 1.285(6)
C1g C2g . 1.534(6)
C1g C2h . 1.534(7)
C2g F2h . 1.174(6)
C2g F3h . 1.349(6)
C2g C2h . 0.187(7)
F1h C2h . 1.324(7)
F2h C2h . 1.319(6)
F3h C2h . 1.320(6)
F1i C2i . 1.324(5)
F2i C2i . 1.319(6)
F3i C2i . 1.320(8)
C1i C2i . 1.534(6)

loop_
_geom_hbond_atom_site_label_D
_geom_hbond_atom_site_label_H
_geom_hbond_atom_site_label_A
_geom_hbond_site_symmetry_A
_geom_hbond_distance_DH
_geom_hbond_distance_HA
_geom_hbond_distance_DA
_geom_hbond_angle_DHA
C17 H17a O6 1_565 0.96 2.35 3.302(5) 170.41
C18 H18b O12 1_565 0.96 2.42 3.376(6) 170.64
C21 H21a O12 1_565 0.96 2.27 3.196(11) 161.09
C21x H21xa O12 1_565 0.96 2.41 3.175(7) 135.91
C21x H21xb O8 2_766 0.96 2.37 3.068(8) 129.17
C29 H29b O10 1_455 0.96 2.43 3.361(4) 163.28
C38 H38a O4 . 0.96 2.49 3.420(6) 161.94
C40 H40c O4 2_565 0.96 2.48 3.251(6) 137.67
C41 H41a O2 . 0.96 2.41 3.321(4) 158.80
